data_7048034
loop_
_publ_author_name
'Das, Manisha'
'Canaj, Angelos'
'Bertolasi, Valerio'
'Murrie, Mark'
'Ray, Debashis'

_publ_section_title
;
 Strategic Synthesis of [Cu2], [Cu4] and [Cu5] Complexes: Inhibition and
 Triggering of Ligand Arm Hydrolysis and Self-aggregation by Chosen
 Ancillary Bridges
;
_journal_name_full 'Dalton Transactions'
_journal_paper_doi 10.1039/C8DT03390K
_journal_year 2018
_chemical_formula_moiety 'C58 H54 Cu4 N4 O11,H2 O'
_chemical_formula_sum 'C58 H56 Cu4 N4 O12'
_chemical_formula_weight 1255.26
_space_group_crystal_system monoclinic
_space_group_IT_number 14
_space_group_name_Hall '-P 2ybc'
_space_group_name_H-M_alt 'P 1 21/c 1'
_symmetry_space_group_name_Hall '-P 2ybc'
_symmetry_space_group_name_H-M 'P 1 21/c 1'
_atom_sites_solution_hydrogens geom
_audit_creation_method SHELXL-2014/7
_audit_update_record
;
2018-11-08 deposited with the CCDC.
2018-11-12 downloaded from the CCDC.
;
_cell_angle_alpha 90
_cell_angle_beta 99.695(5)
_cell_angle_gamma 90
_cell_formula_units_Z 4
_cell_length_a 16.529(3)
_cell_length_b 22.599(4)
_cell_length_c 14.645(3)
_cell_measurement_reflns_used 57121
_cell_measurement_temperature 293(2)
_cell_measurement_theta_max 23.999
_cell_measurement_theta_min 1.250
_cell_volume 5392.3(18)
_computing_cell_refinement 'Bruker SMART'
_computing_data_collection 'Bruker SMART'
_computing_data_reduction 'Bruker SAINT'
_computing_molecular_graphics Diamond
_computing_publication_material 'SHELXL-2014/7 (Sheldrick, 2014), PLATON (Spek, 2009)'
_computing_structure_refinement 'SHELXL-2014/7 (Sheldrick, 2014)'
_computing_structure_solution 'SHELXL-2014/7 (Sheldrick, 2014)'
_diffrn_ambient_temperature 293(2)
_diffrn_measured_fraction_theta_full 0.998
_diffrn_measured_fraction_theta_max 0.998
_diffrn_measurement_device_type 'CCD area detector'
_diffrn_measurement_method 'phi and omega scans'
_diffrn_radiation_type MoK\a
_diffrn_radiation_wavelength 0.71073
_diffrn_reflns_av_R_equivalents 0.1299
_diffrn_reflns_av_unetI/netI 0.0896
_diffrn_reflns_Laue_measured_fraction_full 0.998
_diffrn_reflns_Laue_measured_fraction_max 0.998
_diffrn_reflns_limit_h_max 18
_diffrn_reflns_limit_h_min -18
_diffrn_reflns_limit_k_max 25
_diffrn_reflns_limit_k_min -25
_diffrn_reflns_limit_l_max 16
_diffrn_reflns_limit_l_min -16
_diffrn_reflns_number 57121
_diffrn_reflns_point_group_measured_fraction_full 0.998
_diffrn_reflns_point_group_measured_fraction_max 0.998
_diffrn_reflns_theta_full 25.242
_diffrn_reflns_theta_max 23.999
_diffrn_reflns_theta_min 1.250
_diffrn_source 'fine-focus sealed tube'
_exptl_absorpt_coefficient_mu 1.624
_exptl_absorpt_correction_T_max 0.780
_exptl_absorpt_correction_T_min 0.599
_exptl_absorpt_correction_type multi-scan
_exptl_absorpt_process_details 'SADABS (Sheldrick, 1997)'
_exptl_crystal_colour green
_exptl_crystal_density_diffrn 1.543
_exptl_crystal_description block
_exptl_crystal_F_000 2568
_exptl_crystal_size_max 0.38
_exptl_crystal_size_mid 0.28
_exptl_crystal_size_min 0.17
_refine_diff_density_max 1.243
_refine_diff_density_min -0.796
_refine_diff_density_rms 0.128
_refine_ls_extinction_coef 0.00034(8)
_refine_ls_extinction_expression Fc^*^=kFc[1+0.001xFc^2^\l^3^/sin(2\q)]^-1/4^
_refine_ls_extinction_method 'SHELXL-2014/7 (Sheldrick 2014'
_refine_ls_goodness_of_fit_ref 1.162
_refine_ls_hydrogen_treatment constr
_refine_ls_matrix_type full
_refine_ls_number_parameters 734
_refine_ls_number_reflns 8446
_refine_ls_number_restraints 124
_refine_ls_restrained_S_all 1.156
_refine_ls_R_factor_all 0.1397
_refine_ls_R_factor_gt 0.0977
_refine_ls_shift/su_max 0.000
_refine_ls_shift/su_mean 0.000
_refine_ls_structure_factor_coef Fsqd
_refine_ls_weighting_details 'w=1/[\s^2^(Fo^2^)+80.7469P] where P=(Fo^2^+2Fc^2^)/3'
_refine_ls_weighting_scheme calc
_refine_ls_wR_factor_gt 0.2025
_refine_ls_wR_factor_ref 0.2210
_reflns_Friedel_coverage 0.000
_reflns_number_gt 5764
_reflns_number_total 8446
_reflns_threshold_expression 'I > 2\s(I)'
_cod_data_source_file c8dt03390k2.cif
_cod_data_source_block Complex3
_cod_database_code 7048034
_shelx_shelxl_version_number 2014/7
_shelx_space_group_comment
;
The symmetry employed for this shelxl refinement is uniquely defined
by the following loop, which should always be used as a source of
symmetry information in preference to the above space-group names.
They are only intended as comments.
;

loop_
_space_group_symop_operation_xyz
'x, y, z'
'-x, y+1/2, -z+1/2'
'-x, -y, -z'
'x, -y-1/2, z-1/2'

loop_
_atom_site_label
_atom_site_type_symbol
_atom_site_fract_x
_atom_site_fract_y
_atom_site_fract_z
_atom_site_U_iso_or_equiv
_atom_site_adp_type
_atom_site_occupancy
_atom_site_site_symmetry_order
_atom_site_calc_flag
_atom_site_refinement_flags_posn
_atom_site_refinement_flags_adp
_atom_site_refinement_flags_occupancy
_atom_site_disorder_assembly
_atom_site_disorder_group
Cu4 Cu 0.35353(9) 0.02394(5) 0.34397(9) 0.0361(4) Uani 1 1 d . . . . .
Cu1 Cu 0.17860(10) -0.03238(6) 0.26145(10) 0.0455(4) Uani 1 1 d . . . . .
Cu3 Cu 0.22639(9) 0.10246(6) 0.23279(9) 0.0406(4) Uani 1 1 d . . . . .
Cu2 Cu 0.19915(9) 0.04530(6) 0.43166(9) 0.0385(4) Uani 1 1 d . . . . .
O1 O 0.1355(5) -0.0255(4) 0.3807(5) 0.045(2) Uani 1 1 d . . . . .
O2 O 0.2366(4) 0.0355(3) 0.3163(5) 0.0369(18) Uani 1 1 d . . . . .
O3 O 0.3489(4) 0.0933(3) 0.2615(5) 0.0388(18) Uani 1 1 d . . . . .
O4 O 0.2464(5) -0.0424(3) 0.1670(5) 0.046(2) Uani 1 1 d . . . . .
O5 O 0.2335(5) 0.0494(3) 0.1040(5) 0.045(2) Uani 1 1 d . . . . .
O10 O 0.2389(5) 0.1271(3) 0.4481(5) 0.0410(19) Uani 1 1 d . . . . .
O11 O 0.3686(5) 0.0945(3) 0.4620(5) 0.0389(19) Uani 1 1 d . . . . .
O7 O 0.1075(5) 0.1110(3) 0.2214(5) 0.0425(19) Uani 1 1 d . . . . .
O6 O 0.0686(5) 0.0155(4) 0.1912(6) 0.059(2) Uani 1 1 d . . . . .
O8 O 0.2910(5) -0.0247(3) 0.5176(5) 0.0408(19) Uani 1 1 d . . . . .
O9 O 0.3435(5) -0.0541(3) 0.3944(5) 0.043(2) Uani 1 1 d . . . . .
N3 N 0.2380(6) 0.1843(5) 0.1873(8) 0.060(3) Uani 1 1 d . . . . .
N4 N 0.4732(5) 0.0201(3) 0.3519(5) 0.030(2) Uani 1 1 d . . . . .
N2 N 0.1463(6) 0.0431(4) 0.5422(6) 0.038(2) Uani 1 1 d . . . . .
N1 N 0.1303(8) -0.1130(6) 0.2404(9) 0.074(4) Uani 1 1 d D . . . .
C1 C 0.0988(7) -0.0657(5) 0.4245(8) 0.041(3) Uani 1 1 d . . . . .
C2 C 0.0757(7) -0.1207(5) 0.3833(8) 0.042(3) Uani 1 1 d . . . . .
C3 C 0.0374(8) -0.1620(6) 0.4336(9) 0.055(4) Uani 1 1 d . . . . .
H3 H 0.0261 -0.1994 0.4080 0.066 Uiso 1 1 calc R U . . .
C4 C 0.0155(9) -0.1503(7) 0.5188(10) 0.062(4) Uani 1 1 d . . . . .
C5 C 0.0388(8) -0.0957(7) 0.5569(9) 0.058(4) Uani 1 1 d . . . . .
H5 H 0.0262 -0.0867 0.6148 0.069 Uiso 1 1 calc R U . . .
C6 C 0.0802(7) -0.0532(5) 0.5130(8) 0.043(3) Uani 1 1 d . . . . .
C7 C -0.0302(11) -0.1951(7) 0.5699(10) 0.090(6) Uani 1 1 d . . . . .
H7A H 0.0085 -0.2166 0.6138 0.134 Uiso 1 1 calc R U . . .
H7B H -0.0599 -0.2222 0.5261 0.134 Uiso 1 1 calc R U . . .
H7C H -0.0680 -0.1746 0.6019 0.134 Uiso 1 1 calc R U . . .
C12 C 0.0921(8) -0.1401(6) 0.2958(10) 0.057(4) Uani 1 1 d . . . . .
H12 H 0.0723 -0.1774 0.2769 0.068 Uiso 1 1 calc R U . . .
C8 C 0.1033(7) 0.0001(6) 0.5649(8) 0.044(3) Uani 1 1 d . . . . .
H8 H 0.0849 0.0037 0.6213 0.053 Uiso 1 1 calc R U . . .
C9 C 0.1652(8) 0.0929(5) 0.6105(8) 0.046(3) Uani 1 1 d . . . . .
H9A H 0.1572 0.1303 0.5778 0.055 Uiso 1 1 calc R U . . .
H9B H 0.1273 0.0914 0.6543 0.055 Uiso 1 1 calc R U . . .
C10 C 0.2510(8) 0.0898(5) 0.6618(8) 0.054(3) Uani 1 1 d . . . . .
H10 H 0.2933 0.0844 0.6282 0.064 Uiso 1 1 calc R U . . .
C16 C 0.4066(7) 0.1343(4) 0.2603(7) 0.034(3) Uani 1 1 d . . . . .
C21 C 0.3870(7) 0.1923(5) 0.2266(7) 0.040(3) Uani 1 1 d . . . . .
C20 C 0.4491(7) 0.2327(5) 0.2275(8) 0.041(3) Uani 1 1 d . . . . .
H20 H 0.4356 0.2704 0.2044 0.049 Uiso 1 1 calc R U . . .
C19 C 0.5320(7) 0.2204(5) 0.2613(8) 0.041(3) Uani 1 1 d . . . . .
C18 C 0.5509(7) 0.1643(4) 0.2928(8) 0.039(3) Uani 1 1 d . . . . .
H18 H 0.6056 0.1545 0.3136 0.046 Uiso 1 1 calc R U . . .
C17 C 0.4896(7) 0.1209(4) 0.2946(7) 0.034(3) Uani 1 1 d . . . . .
C22 C 0.5993(8) 0.2667(6) 0.2655(11) 0.066(4) Uani 1 1 d . . . . .
H22A H 0.6492 0.2480 0.2554 0.099 Uiso 1 1 calc R U . . .
H22B H 0.6079 0.2853 0.3253 0.099 Uiso 1 1 calc R U . . .
H22C H 0.5832 0.2960 0.2185 0.099 Uiso 1 1 calc R U . . .
C27 C 0.5164(7) 0.0633(5) 0.3327(7) 0.038(3) Uani 1 1 d . . . . .
H27 H 0.5729 0.0574 0.3447 0.046 Uiso 1 1 calc R U . . .
C23 C 0.3048(8) 0.2133(6) 0.1920(9) 0.054(4) Uani 1 1 d . . . . .
H23 H 0.3001 0.2521 0.1708 0.065 Uiso 1 1 calc R U . . .
C28 C 0.5180(7) -0.0340(4) 0.3915(8) 0.040(3) Uani 1 1 d . . . . .
H28A H 0.4933 -0.0485 0.4428 0.048 Uiso 1 1 calc R U . . .
H28B H 0.5746 -0.0238 0.4153 0.048 Uiso 1 1 calc R U . . .
C29 C 0.5159(7) -0.0820(5) 0.3204(8) 0.045(3) Uani 1 1 d . . . . .
H29 H 0.5394 -0.1180 0.3413 0.054 Uiso 1 1 calc R U . . .
C30 C 0.4853(7) -0.0791(6) 0.2338(8) 0.051(3) Uani 1 1 d . . . . .
H30A H 0.4610 -0.0442 0.2091 0.061 Uiso 1 1 calc R U . . .
H30B H 0.4875 -0.1119 0.1959 0.061 Uiso 1 1 calc R U . . .
C25 C 0.1356(9) 0.2460(6) 0.2541(10) 0.066(4) Uani 1 1 d . U . . .
H25 H 0.1416 0.2163 0.2987 0.079 Uiso 1 1 calc R U . A 1
C26 C 0.1115(11) 0.2951(9) 0.2785(13) 0.100(6) Uani 1 1 d . U . . .
H26A H 0.1044 0.3265 0.2369 0.121 Uiso 1 1 calc R U . . .
H26B H 0.1006 0.3002 0.3383 0.121 Uiso 1 1 calc R U . . .
C46 C -0.0340(8) 0.0892(5) 0.1925(7) 0.043(3) Uani 1 1 d . . . . .
C51 C -0.0536(8) 0.1481(6) 0.1974(8) 0.051(3) Uani 1 1 d . . . . .
H51 H -0.0120 0.1762 0.2032 0.061 Uiso 1 1 calc R U . . .
C50 C -0.1344(9) 0.1665(7) 0.1938(10) 0.066(4) Uani 1 1 d . . . . .
H50 H -0.1463 0.2066 0.1969 0.079 Uiso 1 1 calc R U . . .
C49 C -0.1972(9) 0.1253(6) 0.1857(9) 0.061(4) Uani 1 1 d . . . . .
H49 H -0.2512 0.1375 0.1833 0.073 Uiso 1 1 calc R U . . .
C48 C -0.1790(8) 0.0659(6) 0.1812(9) 0.055(4) Uani 1 1 d . . . . .
H48 H -0.2207 0.0379 0.1760 0.066 Uiso 1 1 calc R U . . .
C47 C -0.0968(8) 0.0476(6) 0.1844(8) 0.052(3) Uani 1 1 d . . . . .
H47 H -0.0846 0.0076 0.1812 0.062 Uiso 1 1 calc R U . . .
C45 C 0.0546(8) 0.0686(6) 0.2021(8) 0.048(3) Uani 1 1 d . . . . .
C39 C 0.3476(7) 0.1979(4) 0.4663(7) 0.035(3) Uani 1 1 d . . . . .
C40 C 0.2933(8) 0.2447(5) 0.4603(9) 0.054(4) Uani 1 1 d . . . . .
H40 H 0.2373 0.2373 0.4540 0.065 Uiso 1 1 calc R U . . .
C41 C 0.3218(9) 0.3038(6) 0.4636(11) 0.074(5) Uani 1 1 d . . . . .
H41 H 0.2854 0.3355 0.4580 0.089 Uiso 1 1 calc R U . . .
C42 C 0.4061(9) 0.3129(5) 0.4756(9) 0.053(4) Uani 1 1 d . . . . .
H42 H 0.4263 0.3514 0.4791 0.064 Uiso 1 1 calc R U . . .
C43 C 0.4604(8) 0.2664(5) 0.4822(8) 0.046(3) Uani 1 1 d . . . . .
H43 H 0.5165 0.2735 0.4891 0.055 Uiso 1 1 calc R U . . .
C44 C 0.4312(7) 0.2090(5) 0.4786(7) 0.038(3) Uani 1 1 d . . . . .
H44 H 0.4679 0.1776 0.4845 0.046 Uiso 1 1 calc R U . . .
C38 C 0.3174(8) 0.1349(4) 0.4588(7) 0.036(3) Uani 1 1 d . . . . .
C53 C 0.3147(7) -0.0232(5) 0.0410(7) 0.038(3) Uani 1 1 d . . . . .
C54 C 0.3351(7) -0.0822(5) 0.0349(8) 0.039(3) Uani 1 1 d . . . . .
H54 H 0.3148 -0.1101 0.0719 0.047 Uiso 1 1 calc R U . . .
C55 C 0.3861(8) -0.0997(6) -0.0268(9) 0.050(3) Uani 1 1 d . . . . .
H55 H 0.3992 -0.1394 -0.0319 0.060 Uiso 1 1 calc R U . . .
C56 C 0.4171(8) -0.0580(5) -0.0801(9) 0.052(3) Uani 1 1 d . . . . .
H56 H 0.4507 -0.0696 -0.1219 0.062 Uiso 1 1 calc R U . . .
C57 C 0.3984(9) 0.0006(6) -0.0717(9) 0.060(4) Uani 1 1 d . . . . .
H57 H 0.4214 0.0285 -0.1064 0.072 Uiso 1 1 calc R U . . .
C58 C 0.3458(8) 0.0195(6) -0.0128(8) 0.050(3) Uani 1 1 d . . . . .
H58 H 0.3318 0.0592 -0.0093 0.060 Uiso 1 1 calc R U . . .
C52 C 0.2595(7) -0.0020(5) 0.1088(8) 0.039(3) Uani 1 1 d . . . . .
C32 C 0.2915(7) -0.1277(5) 0.4853(8) 0.038(3) Uani 1 1 d . . . . .
C37 C 0.2513(7) -0.1425(5) 0.5566(9) 0.047(3) Uani 1 1 d . . . . .
H37 H 0.2389 -0.1131 0.5965 0.056 Uiso 1 1 calc R U . . .
C36 C 0.2290(8) -0.2002(6) 0.5704(10) 0.059(4) Uani 1 1 d . . . . .
H36 H 0.1995 -0.2092 0.6174 0.071 Uiso 1 1 calc R U . . .
C35 C 0.2504(9) -0.2443(6) 0.5144(11) 0.066(4) Uani 1 1 d . . . . .
H35 H 0.2367 -0.2834 0.5250 0.080 Uiso 1 1 calc R U . . .
C34 C 0.2918(9) -0.2312(5) 0.4429(10) 0.060(4) Uani 1 1 d . . . . .
H34 H 0.3051 -0.2610 0.4042 0.072 Uiso 1 1 calc R U . . .
C33 C 0.3137(8) -0.1722(5) 0.4291(10) 0.056(4) Uani 1 1 d . . . . .
H33 H 0.3431 -0.1629 0.3821 0.067 Uiso 1 1 calc R U . . .
C31 C 0.3096(7) -0.0632(4) 0.4641(8) 0.034(3) Uani 1 1 d . . . . .
C11 C 0.2695(9) 0.0943(7) 0.7520(10) 0.073(4) Uani 1 1 d . . . . .
H11A H 0.2282 0.0997 0.7871 0.088 Uiso 1 1 calc R U . . .
H11B H 0.3240 0.0921 0.7809 0.088 Uiso 1 1 calc R U . . .
C13A C 0.1548(13) -0.1510(8) 0.1679(13) 0.062(4) Uani 0.7 1 d D U P B 1
H13A H 0.1434 -0.1923 0.1783 0.093 Uiso 0.7 1 calc R U P B 1
H13B H 0.2126 -0.1464 0.1648 0.093 Uiso 0.7 1 calc R U P B 1
C14A C 0.1013(14) -0.1278(9) 0.0809(16) 0.068(4) Uani 0.7 1 d D U P B 1
H14A H 0.1187 -0.1397 0.0266 0.102 Uiso 0.7 1 calc R U P B 1
C15A C 0.0329(14) -0.0932(9) 0.0663(16) 0.075(5) Uani 0.7 1 d D U P B 1
H15A H 0.0107 -0.0792 0.1163 0.112 Uiso 0.7 1 calc R U P B 1
H15B H 0.0084 -0.0837 0.0062 0.112 Uiso 0.7 1 calc R U P B 1
C13B C 0.108(3) -0.132(3) 0.138(2) 0.068(5) Uani 0.3 1 d D U P B 2
H13C H 0.1462 -0.1644 0.1396 0.102 Uiso 0.3 1 calc R U P B 2
H13D H 0.1355 -0.0996 0.1113 0.102 Uiso 0.3 1 calc R U P B 2
C14B C 0.048(3) -0.150(2) 0.049(3) 0.071(5) Uani 0.3 1 d D U P B 2
H14B H 0.0639 -0.1764 0.0063 0.107 Uiso 0.3 1 calc R U P B 2
C15B C -0.032(3) -0.126(2) 0.034(3) 0.068(8) Uani 0.3 1 d D U P B 2
H15C H -0.0473 -0.0995 0.0766 0.102 Uiso 0.3 1 calc R U P B 2
H15D H -0.0690 -0.1361 -0.0189 0.102 Uiso 0.3 1 calc R U P B 2
C24A C 0.1533(13) 0.2316(12) 0.1744(17) 0.036(6) Uani 0.51(6) 1 d D U P C 1
H24A H 0.1651 0.2671 0.1418 0.043 Uiso 0.51(6) 1 calc R U P C 1
H24B H 0.1064 0.2122 0.1377 0.043 Uiso 0.51(6) 1 calc R U P C 1
C24B C 0.161(4) 0.217(3) 0.147(4) 0.038(7) Uiso 0.49(6) 1 d D U P C 2
H24C H 0.1184 0.1911 0.1158 0.046 Uiso 0.49(6) 1 calc R U P C 2
H24D H 0.1711 0.2487 0.1053 0.046 Uiso 0.49(6) 1 calc R U P C 2
O1W O 0.1485(16) 0.3978(12) 0.4481(18) 0.255(11) Uiso 1 1 d . . . . .

loop_
_atom_site_aniso_label
_atom_site_aniso_U_11
_atom_site_aniso_U_22
_atom_site_aniso_U_33
_atom_site_aniso_U_23
_atom_site_aniso_U_13
_atom_site_aniso_U_12
Cu4 0.0452(9) 0.0252(7) 0.0364(8) 0.0017(6) 0.0029(6) -0.0011(6)
Cu1 0.0540(10) 0.0395(8) 0.0440(9) -0.0094(7) 0.0111(7) -0.0093(7)
Cu3 0.0422(9) 0.0413(8) 0.0350(8) 0.0038(6) -0.0033(6) -0.0045(7)
Cu2 0.0440(9) 0.0340(7) 0.0356(8) -0.0001(6) 0.0013(6) -0.0019(6)
O1 0.049(5) 0.051(5) 0.036(4) -0.006(4) 0.011(4) -0.009(4)
O2 0.041(5) 0.035(4) 0.035(4) 0.000(3) 0.006(3) 0.002(3)
O3 0.033(4) 0.043(4) 0.040(4) 0.007(4) 0.003(4) -0.010(4)
O4 0.047(5) 0.045(5) 0.048(5) -0.011(4) 0.014(4) -0.004(4)
O5 0.061(6) 0.036(5) 0.033(4) 0.003(3) -0.005(4) 0.005(4)
O10 0.047(5) 0.032(4) 0.042(5) 0.001(3) 0.002(4) 0.000(4)
O11 0.048(5) 0.021(4) 0.041(4) -0.002(3) -0.013(4) 0.006(4)
O7 0.040(5) 0.039(4) 0.044(5) -0.008(4) -0.003(4) -0.009(4)
O6 0.061(6) 0.048(6) 0.062(6) -0.017(4) -0.008(5) -0.008(5)
O8 0.053(5) 0.024(4) 0.044(5) -0.002(4) 0.006(4) -0.003(4)
O9 0.052(5) 0.030(4) 0.052(5) 0.006(4) 0.018(4) 0.001(4)
N3 0.040(7) 0.062(7) 0.072(8) 0.020(6) -0.008(6) -0.005(6)
N4 0.043(6) 0.019(4) 0.027(5) 0.001(4) 0.001(4) 0.003(4)
N2 0.039(6) 0.039(5) 0.034(5) 0.003(4) 0.002(4) 0.008(5)
N1 0.076(9) 0.076(9) 0.080(9) -0.036(7) 0.045(8) -0.025(7)
C1 0.028(7) 0.048(7) 0.044(7) 0.009(6) 0.000(6) 0.013(6)
C2 0.039(7) 0.032(6) 0.050(7) 0.001(6) -0.004(6) 0.002(5)
C3 0.051(9) 0.055(8) 0.051(8) 0.007(7) -0.012(7) 0.009(7)
C4 0.057(9) 0.077(10) 0.050(9) 0.012(7) -0.003(7) -0.018(8)
C5 0.049(8) 0.088(11) 0.035(7) 0.004(7) 0.003(6) -0.007(8)
C6 0.032(7) 0.058(8) 0.037(7) 0.009(6) -0.001(5) 0.000(6)
C7 0.117(14) 0.089(12) 0.057(10) 0.017(9) -0.001(9) -0.051(11)
C12 0.054(9) 0.039(7) 0.076(10) -0.017(7) 0.007(8) -0.009(6)
C8 0.034(7) 0.069(9) 0.026(6) 0.015(6) 0.000(5) 0.005(6)
C9 0.057(8) 0.039(7) 0.041(7) 0.004(5) 0.002(6) 0.001(6)
C10 0.061(9) 0.057(8) 0.036(7) -0.002(6) -0.009(6) 0.012(7)
C16 0.046(7) 0.018(5) 0.037(6) -0.001(4) 0.001(5) 0.000(5)
C21 0.043(7) 0.039(7) 0.033(6) 0.021(5) -0.004(5) 0.000(6)
C20 0.051(8) 0.030(6) 0.043(7) 0.014(5) 0.011(6) 0.010(6)
C19 0.054(8) 0.026(6) 0.040(7) 0.006(5) 0.002(6) -0.001(5)
C18 0.039(7) 0.027(6) 0.049(7) 0.011(5) 0.006(6) 0.002(5)
C17 0.049(7) 0.026(6) 0.026(6) -0.001(4) 0.007(5) 0.001(5)
C22 0.060(9) 0.042(8) 0.094(11) 0.020(7) 0.009(8) -0.008(7)
C27 0.038(7) 0.049(7) 0.029(6) -0.003(5) 0.007(5) 0.006(6)
C23 0.048(8) 0.047(8) 0.062(9) 0.034(7) -0.003(7) 0.003(7)
C28 0.048(7) 0.022(6) 0.046(7) 0.007(5) -0.004(6) 0.005(5)
C29 0.053(8) 0.025(6) 0.054(8) -0.001(5) 0.000(6) -0.006(5)
C30 0.054(8) 0.050(8) 0.044(8) -0.013(6) -0.004(6) 0.006(6)
C25 0.079(8) 0.049(7) 0.068(8) 0.010(6) 0.012(6) 0.023(6)
C26 0.107(12) 0.103(12) 0.081(11) 0.014(10) -0.013(10) -0.014(10)
C46 0.051(8) 0.053(8) 0.024(6) -0.009(5) -0.001(5) -0.001(6)
C51 0.045(8) 0.059(8) 0.047(8) -0.015(6) 0.006(6) -0.014(7)
C50 0.061(10) 0.061(9) 0.070(10) -0.012(7) -0.002(8) 0.001(8)
C49 0.047(9) 0.066(10) 0.064(9) -0.015(7) -0.004(7) -0.003(7)
C48 0.041(8) 0.069(9) 0.051(8) -0.015(7) -0.001(6) -0.019(7)
C47 0.060(9) 0.048(7) 0.042(7) -0.017(6) -0.007(6) -0.011(7)
C45 0.057(9) 0.047(8) 0.036(7) -0.012(6) -0.001(6) -0.009(7)
C39 0.051(8) 0.025(6) 0.027(6) 0.002(4) 0.001(5) -0.004(5)
C40 0.052(8) 0.022(6) 0.082(10) -0.016(6) -0.007(7) 0.003(6)
C41 0.058(10) 0.030(7) 0.125(14) -0.004(8) -0.015(9) 0.009(7)
C42 0.075(10) 0.012(5) 0.067(9) -0.003(5) -0.005(7) -0.007(6)
C43 0.065(9) 0.028(6) 0.044(7) -0.004(5) 0.009(6) -0.009(6)
C44 0.041(8) 0.037(6) 0.034(6) -0.004(5) -0.003(5) -0.003(5)
C38 0.054(8) 0.024(6) 0.026(6) 0.008(4) -0.003(5) -0.003(6)
C53 0.048(7) 0.028(6) 0.032(6) -0.011(5) -0.011(5) -0.008(5)
C54 0.037(7) 0.036(6) 0.044(7) 0.004(5) 0.000(6) 0.001(5)
C55 0.047(8) 0.045(7) 0.056(8) -0.008(6) 0.000(6) 0.012(6)
C56 0.066(9) 0.040(7) 0.051(8) 0.011(6) 0.015(7) 0.006(6)
C57 0.067(10) 0.053(8) 0.062(9) 0.004(7) 0.018(8) -0.005(7)
C58 0.059(9) 0.044(7) 0.051(8) 0.005(6) 0.019(7) 0.002(6)
C52 0.046(8) 0.040(7) 0.031(6) -0.010(5) 0.002(5) -0.016(6)
C32 0.037(7) 0.025(6) 0.052(7) -0.004(5) 0.007(6) 0.004(5)
C37 0.037(7) 0.048(7) 0.051(8) 0.011(6) -0.006(6) -0.001(6)
C36 0.057(9) 0.044(8) 0.066(9) 0.010(7) -0.016(7) -0.012(7)
C35 0.064(10) 0.029(7) 0.097(12) 0.017(8) -0.014(9) -0.010(7)
C34 0.083(11) 0.018(6) 0.081(10) -0.006(6) 0.019(9) -0.007(6)
C33 0.056(9) 0.027(7) 0.086(10) 0.004(6) 0.015(8) -0.005(6)
C31 0.031(6) 0.025(6) 0.047(7) 0.003(5) 0.002(6) -0.002(5)
C11 0.065(10) 0.095(12) 0.055(9) -0.004(8) -0.002(8) 0.019(9)
C13A 0.067(7) 0.060(6) 0.061(7) -0.004(6) 0.015(6) -0.002(6)
C14A 0.072(6) 0.067(6) 0.065(6) -0.003(6) 0.012(6) -0.002(5)
C15A 0.090(9) 0.071(9) 0.061(8) -0.008(8) 0.004(8) 0.005(8)
C13B 0.072(7) 0.067(7) 0.065(7) -0.003(6) 0.013(6) -0.001(6)
C14B 0.074(7) 0.071(7) 0.069(7) -0.001(6) 0.011(6) -0.002(6)
C15B 0.074(13) 0.067(12) 0.062(12) -0.003(11) 0.008(11) -0.003(11)
C24A 0.043(7) 0.040(8) 0.026(8) 0.001(6) 0.009(6) -0.013(6)

loop_
_atom_type_symbol
_atom_type_description
_atom_type_scat_dispersion_real
_atom_type_scat_dispersion_imag
_atom_type_scat_source
C C 0.0030 0.0020 'International Tables Vol C Tables 4.2.6.8 and 6.1.1.4'
H H 0.0000 0.0000 'International Tables Vol C Tables 4.2.6.8 and 6.1.1.4'
Cu Cu 0.3200 1.2650 'International Tables Vol C Tables 4.2.6.8 and 6.1.1.4'
N N 0.0060 0.0030 'International Tables Vol C Tables 4.2.6.8 and 6.1.1.4'
O O 0.0110 0.0060 'International Tables Vol C Tables 4.2.6.8 and 6.1.1.4'

loop_
_geom_angle_atom_site_label_1
_geom_angle_atom_site_label_2
_geom_angle_atom_site_label_3
_geom_angle
O2 Cu4 O9 93.3(3)
O2 Cu4 N4 169.8(3)
O9 Cu4 N4 95.0(3)
O2 Cu4 O3 80.2(3)
O9 Cu4 O3 164.5(3)
N4 Cu4 O3 90.3(3)
O2 Cu4 O11 92.4(3)
O9 Cu4 O11 110.3(3)
N4 Cu4 O11 90.3(3)
O3 Cu4 O11 84.2(3)
O2 Cu4 Cu3 38.8(2)
O9 Cu4 Cu3 130.4(2)
N4 Cu4 Cu3 131.5(2)
O3 Cu4 Cu3 41.3(2)
O11 Cu4 Cu3 88.62(17)
O2 Cu4 Cu2 36.3(2)
O9 Cu4 Cu2 81.6(2)
N4 Cu4 Cu2 151.5(2)
O3 Cu4 Cu2 100.5(2)
O11 Cu4 Cu2 65.0(2)
Cu3 Cu4 Cu2 65.26(5)
O2 Cu4 Cu1 33.3(2)
O9 Cu4 Cu1 69.6(2)
N4 Cu4 Cu1 147.2(2)
O3 Cu4 Cu1 98.4(2)
O11 Cu4 Cu1 121.9(2)
Cu3 Cu4 Cu1 61.75(5)
Cu2 Cu4 Cu1 57.41(4)
O2 Cu1 O4 94.8(3)
O2 Cu1 N1 163.4(5)
O4 Cu1 N1 92.8(4)
O2 Cu1 O1 78.4(3)
O4 Cu1 O1 165.4(3)
N1 Cu1 O1 90.8(4)
O2 Cu1 O6 96.7(3)
O4 Cu1 O6 104.7(3)
N1 Cu1 O6 95.6(5)
O1 Cu1 O6 89.0(3)
O2 Cu1 Cu2 37.7(2)
O4 Cu1 Cu2 131.3(2)
N1 Cu1 Cu2 130.2(4)
O1 Cu1 Cu2 40.7(2)
O6 Cu1 Cu2 93.9(2)
O2 Cu1 Cu3 34.1(2)
O4 Cu1 Cu3 80.3(2)
N1 Cu1 Cu3 162.5(4)
O1 Cu1 Cu3 100.0(2)
O6 Cu1 Cu3 71.0(2)
Cu2 Cu1 Cu3 63.77(5)
O2 Cu1 Cu4 33.5(2)
O4 Cu1 Cu4 73.8(2)
N1 Cu1 Cu4 137.3(4)
O1 Cu1 Cu4 94.1(2)
O6 Cu1 Cu4 126.8(2)
Cu2 Cu1 Cu4 59.26(5)
Cu3 Cu1 Cu4 56.15(4)
O2 Cu3 O7 96.4(3)
O2 Cu3 N3 159.6(4)
O7 Cu3 N3 91.9(4)
O2 Cu3 O3 79.0(3)
O7 Cu3 O3 172.9(3)
N3 Cu3 O3 90.9(4)
O2 Cu3 O5 95.8(3)
O7 Cu3 O5 100.0(3)
N3 Cu3 O5 101.1(4)
O3 Cu3 O5 85.9(3)
O2 Cu3 Cu4 38.6(2)
O7 Cu3 Cu4 134.8(2)
N3 Cu3 Cu4 129.2(3)
O3 Cu3 Cu4 40.4(2)
O5 Cu3 Cu4 90.5(2)
O2 Cu3 Cu1 33.7(2)
O7 Cu3 Cu1 80.7(2)
N3 Cu3 Cu1 166.6(3)
O3 Cu3 Cu1 97.9(2)
O5 Cu3 Cu1 69.6(2)
Cu4 Cu3 Cu1 62.10(5)
O2 Cu3 Cu2 31.0(2)
O7 Cu3 Cu2 80.1(2)
N3 Cu3 Cu2 134.3(4)
O3 Cu3 Cu2 93.3(2)
O5 Cu3 Cu2 124.5(2)
Cu4 Cu3 Cu2 58.41(4)
Cu1 Cu3 Cu2 55.56(4)
O2 Cu2 O10 93.8(3)
O2 Cu2 N2 169.2(4)
O10 Cu2 N2 96.2(4)
O2 Cu2 O1 78.7(3)
O10 Cu2 O1 161.5(3)
N2 Cu2 O1 90.5(4)
O2 Cu2 O8 96.7(3)
O10 Cu2 O8 112.8(3)
N2 Cu2 O8 83.2(3)
O1 Cu2 O8 85.1(3)
O2 Cu2 Cu1 37.8(2)
O10 Cu2 Cu1 129.6(2)
N2 Cu2 Cu1 131.4(3)
O1 Cu2 Cu1 40.9(2)
O8 Cu2 Cu1 91.34(18)
O2 Cu2 Cu4 36.6(2)
O10 Cu2 Cu4 85.2(2)
N2 Cu2 Cu4 148.6(3)
O1 Cu2 Cu4 98.0(2)
O8 Cu2 Cu4 67.67(19)
Cu1 Cu2 Cu4 63.32(5)
O2 Cu2 Cu3 31.5(2)
O10 Cu2 Cu3 69.2(2)
N2 Cu2 Cu3 152.4(3)
O1 Cu2 Cu3 97.2(2)
O8 Cu2 Cu3 123.77(19)
Cu1 Cu2 Cu3 60.67(5)
Cu4 Cu2 Cu3 56.32(4)
C1 O1 Cu2 129.0(7)
C1 O1 Cu1 129.3(7)
Cu2 O1 Cu1 98.4(3)
Cu2 O2 Cu1 104.5(3)
Cu2 O2 Cu4 107.1(3)
Cu1 O2 Cu4 113.2(4)
Cu2 O2 Cu3 117.5(4)
Cu1 O2 Cu3 112.2(3)
Cu4 O2 Cu3 102.6(3)
C16 O3 Cu4 127.5(6)
C16 O3 Cu3 128.5(7)
Cu4 O3 Cu3 98.3(3)
C52 O4 Cu1 124.8(8)
C52 O5 Cu3 121.3(7)
C38 O10 Cu2 116.8(7)
C38 O11 Cu4 119.2(6)
C45 O7 Cu3 125.3(8)
C45 O6 Cu1 124.8(8)
C31 O8 Cu2 109.4(7)
C31 O9 Cu4 122.5(7)
C23 N3 C24B 116(3)
C23 N3 C24A 111.3(11)
C23 N3 Cu3 126.3(9)
C24B N3 Cu3 118(3)
C24A N3 Cu3 119.0(8)
C27 N4 C28 117.0(9)
C27 N4 Cu4 123.5(7)
C28 N4 Cu4 119.2(7)
C8 N2 C9 117.2(10)
C8 N2 Cu2 125.2(8)
C9 N2 Cu2 117.2(7)
C12 N1 C13A 114.0(13)
C12 N1 C13B 115(2)
C12 N1 Cu1 125.0(9)
C13A N1 Cu1 119.5(11)
C13B N1 Cu1 115(2)
O1 C1 C2 120.9(11)
O1 C1 C6 120.0(11)
C2 C1 C6 119.1(11)
C3 C2 C1 118.5(12)
C3 C2 C12 116.0(11)
C1 C2 C12 125.4(11)
C4 C3 C2 123.7(13)
C4 C3 H3 118.1
C2 C3 H3 118.2
C5 C4 C3 115.9(13)
C5 C4 C7 121.4(13)
C3 C4 C7 122.7(14)
C4 C5 C6 123.6(13)
C4 C5 H5 118.2
C6 C5 H5 118.2
C5 C6 C1 119.0(12)
C5 C6 C8 116.0(11)
C1 C6 C8 125.0(11)
C4 C7 H7A 109.5
C4 C7 H7B 109.5
H7A C7 H7B 109.5
C4 C7 H7C 109.4
H7A C7 H7C 109.5
H7B C7 H7C 109.5
N1 C12 C2 128.3(12)
N1 C12 H12 115.9
C2 C12 H12 115.9
N2 C8 C6 127.3(11)
N2 C8 H8 116.3
C6 C8 H8 116.3
C10 C9 N2 112.0(10)
C10 C9 H9A 109.2
N2 C9 H9A 109.2
C10 C9 H9B 109.2
N2 C9 H9B 109.2
H9A C9 H9B 107.9
C11 C10 C9 123.2(14)
C11 C10 H10 118.4
C9 C10 H10 118.4
O3 C16 C17 119.9(9)
O3 C16 C21 121.8(10)
C17 C16 C21 118.3(10)
C20 C21 C16 118.9(10)
C20 C21 C23 116.3(10)
C16 C21 C23 124.7(10)
C21 C20 C19 123.8(10)
C21 C20 H20 118.1
C19 C20 H20 118.1
C18 C19 C20 117.2(10)
C18 C19 C22 120.0(11)
C20 C19 C22 122.8(10)
C19 C18 C17 121.7(11)
C19 C18 H18 119.1
C17 C18 H18 119.2
C16 C17 C18 120.0(9)
C16 C17 C27 123.0(10)
C18 C17 C27 117.1(10)
C19 C22 H22A 109.5
C19 C22 H22B 109.5
H22A C22 H22B 109.5
C19 C22 H22C 109.5
H22A C22 H22C 109.5
H22B C22 H22C 109.5
N4 C27 C17 128.8(11)
N4 C27 H27 115.6
C17 C27 H27 115.6
N3 C23 C21 127.2(11)
N3 C23 H23 116.4
C21 C23 H23 116.4
N4 C28 C29 111.8(9)
N4 C28 H28A 109.3
C29 C28 H28A 109.2
N4 C28 H28B 109.3
C29 C28 H28B 109.3
H28A C28 H28B 107.9
C30 C29 C28 127.3(11)
C30 C29 H29 116.3
C28 C29 H29 116.3
C29 C30 H30A 120.0
C29 C30 H30B 120.0
H30A C30 H30B 120.0
C26 C25 C24A 127.7(18)
C26 C25 C24B 134(3)
C26 C25 H25 114.9
C24A C25 H25 117.3
C25 C26 H26A 120.0
C25 C26 H26B 120.0
H26A C26 H26B 120.0
C51 C46 C47 118.6(12)
C51 C46 C45 121.5(11)
C47 C46 C45 119.7(11)
C46 C51 C50 121.4(12)
C46 C51 H51 119.3
C50 C51 H51 119.3
C49 C50 C51 120.2(13)
C49 C50 H50 119.9
C51 C50 H50 119.9
C48 C49 C50 119.5(13)
C48 C49 H49 120.2
C50 C49 H49 120.3
C49 C48 C47 119.9(12)
C49 C48 H48 120.1
C47 C48 H48 120.0
C46 C47 C48 120.4(12)
C46 C47 H47 119.8
C48 C47 H47 119.8
O6 C45 O7 127.7(12)
O6 C45 C46 118.8(11)
O7 C45 C46 113.5(11)
C40 C39 C44 119.5(10)
C40 C39 C38 121.1(11)
C44 C39 C38 119.5(10)
C39 C40 C41 120.8(12)
C39 C40 H40 119.6
C41 C40 H40 119.6
C42 C41 C40 117.7(12)
C42 C41 H41 121.2
C40 C41 H41 121.2
C43 C42 C41 121.6(11)
C43 C42 H42 119.2
C41 C42 H42 119.2
C42 C43 C44 119.7(12)
C42 C43 H43 120.2
C44 C43 H43 120.2
C43 C44 C39 120.7(11)
C43 C44 H44 119.7
C39 C44 H44 119.6
O11 C38 O10 124.6(10)
O11 C38 C39 118.5(11)
O10 C38 C39 116.9(10)
C54 C53 C58 120.8(11)
C54 C53 C52 121.5(10)
C58 C53 C52 117.7(10)
C53 C54 C55 119.8(11)
C53 C54 H54 120.1
C55 C54 H54 120.1
C56 C55 C54 119.8(12)
C56 C55 H55 120.1
C54 C55 H55 120.1
C57 C56 C55 120.0(13)
C57 C56 H56 120.0
C55 C56 H56 120.0
C56 C57 C58 121.8(13)
C56 C57 H57 119.1
C58 C57 H57 119.1
C57 C58 C53 117.7(12)
C57 C58 H58 121.1
C53 C58 H58 121.1
O5 C52 O4 127.3(11)
O5 C52 C53 119.8(10)
O4 C52 C53 113.0(10)
C37 C32 C33 119.1(11)
C37 C32 C31 121.6(10)
C33 C32 C31 119.2(11)
C32 C37 C36 121.2(13)
C32 C37 H37 119.4
C36 C37 H37 119.4
C35 C36 C37 119.8(14)
C35 C36 H36 120.1
C37 C36 H36 120.1
C36 C35 C34 120.5(12)
C36 C35 H35 119.7
C34 C35 H35 119.8
C35 C34 C33 119.2(13)
C35 C34 H34 120.4
C33 C34 H34 120.4
C32 C33 C34 120.1(13)
C32 C33 H33 120.0
C34 C33 H33 120.0
O8 C31 O9 125.9(10)
O8 C31 C32 117.5(10)
O9 C31 C32 116.6(10)
C10 C11 H11A 120.0
C10 C11 H11B 120.0
H11A C11 H11B 120.0
N1 C13A C14A 102.2(16)
N1 C13A H13A 111.3
C14A C13A H13A 111.3
N1 C13A H13B 111.4
C14A C13A H13B 111.4
H13A C13A H13B 109.2
C15A C14A C13A 133(2)
C15A C14A H14A 113.6
C13A C14A H14A 113.4
C14A C15A H15A 120.0
C14A C15A H15B 120.0
H15A C15A H15B 120.0
N1 C13B C14B 154(5)
N1 C13B H13C 98.1
C14B C13B H13C 97.8
N1 C13B H13D 98.1
C14B C13B H13D 97.6
H13C C13B H13D 103.7
C15B C14B C13B 118(4)
C15B C14B H14B 120.9
C13B C14B H14B 120.8
C14B C15B H15C 120.5
C14B C15B H15D 119.5
H15C C15B H15D 120.0
C25 C24A N3 110.8(14)
C25 C24A H24A 112.4
N3 C24A H24A 109.1
C25 C24A H24B 109.2
N3 C24A H24B 106.8
H24A C24A H24B 108.3
N3 C24B C25 98(4)
N3 C24B H24C 109.6
C25 C24B H24C 113.4
N3 C24B H24D 110.5
C25 C24B H24D 114.2
H24C C24B H24D 110.4

loop_
_geom_bond_atom_site_label_1
_geom_bond_atom_site_label_2
_geom_bond_distance
Cu4 O2 1.924(7)
Cu4 O9 1.930(7)
Cu4 N4 1.963(9)
Cu4 O3 1.972(7)
Cu4 O11 2.334(7)
Cu4 Cu3 3.0105(19)
Cu4 Cu2 3.082(2)
Cu4 Cu1 3.204(2)
Cu1 O2 1.913(7)
Cu1 O4 1.935(8)
Cu1 N1 1.992(12)
Cu1 O1 1.999(8)
Cu1 O6 2.214(9)
Cu1 Cu2 3.021(2)
Cu1 Cu3 3.193(2)
Cu3 O2 1.935(7)
Cu3 O7 1.954(8)
Cu3 N3 1.987(11)
Cu3 O3 2.009(7)
Cu3 O5 2.255(8)
Cu3 Cu2 3.286(2)
Cu2 O2 1.908(7)
Cu2 O10 1.964(7)
Cu2 N2 1.965(9)
Cu2 O1 1.990(8)
Cu2 O8 2.397(7)
O1 C1 1.318(13)
O3 C16 1.333(12)
O4 C52 1.291(13)
O5 C52 1.236(13)
O10 C38 1.293(13)
O11 C38 1.242(13)
O7 C45 1.295(13)
O6 C45 1.238(14)
O8 C31 1.245(13)
O9 C31 1.261(13)
N3 C23 1.274(15)
N3 C24B 1.51(7)
N3 C24A 1.75(3)
N4 C27 1.269(13)
N4 C28 1.495(12)
N2 C8 1.280(14)
N2 C9 1.502(14)
N1 C12 1.267(17)
N1 C13A 1.475(19)
N1 C13B 1.54(3)
C1 C2 1.406(16)
C1 C6 1.409(16)
C2 C3 1.405(17)
C2 C12 1.423(18)
C3 C4 1.383(18)
C3 H3 0.9300
C4 C5 1.382(19)
C4 C7 1.532(18)
C5 C6 1.397(17)
C5 H5 0.9300
C6 C8 1.441(17)
C7 H7A 0.9600
C7 H7B 0.9600
C7 H7C 0.9600
C12 H12 0.9300
C8 H8 0.9300
C9 C10 1.491(16)
C9 H9A 0.9700
C9 H9B 0.9700
C10 C11 1.308(17)
C10 H10 0.9300
C16 C17 1.413(15)
C16 C21 1.418(14)
C21 C20 1.373(15)
C21 C23 1.447(16)
C20 C19 1.403(16)
C20 H20 0.9300
C19 C18 1.367(14)
C19 C22 1.521(16)
C18 C17 1.415(15)
C18 H18 0.9300
C17 C27 1.455(15)
C22 H22A 0.9600
C22 H22B 0.9600
C22 H22C 0.9600
C27 H27 0.9300
C23 H23 0.9300
C28 C29 1.501(15)
C28 H28A 0.9700
C28 H28B 0.9700
C29 C30 1.285(16)
C29 H29 0.9300
C30 H30A 0.9300
C30 H30B 0.9300
C25 C26 1.25(2)
C25 C24A 1.29(3)
C25 C24B 1.81(5)
C25 H25 0.9300
C26 H26A 0.9300
C26 H26B 0.9300
C46 C51 1.375(17)
C46 C47 1.390(16)
C46 C45 1.521(17)
C51 C50 1.391(18)
C51 H51 0.9300
C50 C49 1.384(18)
C50 H50 0.9300
C49 C48 1.380(18)
C49 H49 0.9300
C48 C47 1.413(18)
C48 H48 0.9300
C47 H47 0.9300
C39 C40 1.380(15)
C39 C44 1.386(15)
C39 C38 1.506(14)
C40 C41 1.414(17)
C40 H40 0.9300
C41 C42 1.391(18)
C41 H41 0.9300
C42 C43 1.374(16)
C42 H42 0.9300
C43 C44 1.381(15)
C43 H43 0.9300
C44 H44 0.9300
C53 C54 1.382(15)
C53 C58 1.398(16)
C53 C52 1.533(16)
C54 C55 1.393(16)
C54 H54 0.9300
C55 C56 1.377(17)
C55 H55 0.9300
C56 C57 1.370(17)
C56 H56 0.9300
C57 C58 1.392(17)
C57 H57 0.9300
C58 H58 0.9300
C32 C37 1.370(16)
C32 C33 1.387(16)
C32 C31 1.530(14)
C37 C36 1.378(16)
C37 H37 0.9300
C36 C35 1.375(19)
C36 H36 0.9300
C35 C34 1.377(19)
C35 H35 0.9300
C34 C33 1.406(16)
C34 H34 0.9300
C33 H33 0.9300
C11 H11A 0.9300
C11 H11B 0.9300
C13A C14A 1.52(3)
C13A H13A 0.9700
C13A H13B 0.9700
C14A C15A 1.36(3)
C14A H14A 0.9300
C15A H15A 0.9300
C15A H15B 0.9300
C13B C14B 1.56(4)
C13B H13C 0.9700
C13B H13D 0.9700
C14B C15B 1.41(4)
C14B H14B 0.9300
C15B H15C 0.9300
C15B H15D 0.9300
C24A H24A 0.9700
C24A H24B 0.9700
C24B H24C 0.9700
C24B H24D 0.9700
